data_7200827
loop_
_publ_author_name
'Nguyen, Vi T.'
'Bishop, Roger'
'Craig, Donald C.'
'Scudder, Marcia L.'

_publ_section_title
;
 Alternative crystal forms produced by a dialcohol inclusion host :
 Resolutions and polymorphs. Part 3
;
_journal_issue 7
_journal_name_full CrystEngComm
_journal_page_first 1275
_journal_paper_doi 10.1039/b822624p
_journal_volume 11
_journal_year 2009
_chemical_formula_moiety '2(C11 H20 O2),H2 O'
_chemical_formula_sum 'C22 H42 O5'
_chemical_formula_weight 386.6
_space_group_IT_number 14
_symmetry_cell_setting monoclinic
_symmetry_space_group_name_Hall '-P 2ybc'
_symmetry_space_group_name_H-M 'P 1 21/c 1'
_atom_type_scat_source 'International Tables for X-ray Crystallography, Vol. IV'
_audit_creation_method 'RAELSPUB and manual entry'
_cell_angle_alpha 90
_cell_angle_beta 111.404(7)
_cell_angle_gamma 90
_cell_formula_units_Z 4
_cell_length_a 12.047(2)
_cell_length_b 14.947(1)
_cell_length_c 13.020(2)
_cell_measurement_reflns_used 10
_cell_measurement_temperature 294
_cell_measurement_theta_max 25
_cell_measurement_theta_min 20
_cell_volume 2182.8(5)
_diffrn_measured_fraction_theta_full 1.00
_diffrn_measured_fraction_theta_max 1.00
_diffrn_measurement_device_type 'Nonius CAD-4'
_diffrn_measurement_method \w--2\q
_diffrn_radiation_probe x-ray
_diffrn_radiation_type 'Cu K\a'
_diffrn_radiation_wavelength 1.54184
_diffrn_reflns_av_R_equivalents 0.014
_diffrn_reflns_limit_h_max 0
_diffrn_reflns_limit_h_min -14
_diffrn_reflns_limit_k_max 0
_diffrn_reflns_limit_k_min -18
_diffrn_reflns_limit_l_max 15
_diffrn_reflns_limit_l_min -15
_diffrn_reflns_number 4333
_diffrn_reflns_theta_full 70
_diffrn_reflns_theta_max 70
_diffrn_standards_decay_% 0
_diffrn_standards_interval_time 30
_diffrn_standards_number 1
_exptl_absorpt_coefficient_mu 0.643
_exptl_absorpt_correction_type none
_exptl_crystal_colour colourless
_exptl_crystal_density_diffrn 1.18
_exptl_crystal_density_method 'not measured'
_exptl_crystal_description irregular
_exptl_crystal_F_000 856.0
_exptl_crystal_size_rad 0.1
_refine_diff_density_max 0.27
_refine_diff_density_min -0.30
_refine_ls_extinction_method none
_refine_ls_goodness_of_fit_ref 1.78
_refine_ls_hydrogen_treatment noref
_refine_ls_number_parameters 244
_refine_ls_number_reflns 2560
_refine_ls_R_factor_gt 0.048
_refine_ls_shift/su_max 0.003
_refine_ls_structure_factor_coef F
_refine_ls_weighting_details 'w = 1/[\s^2^(F) + 0.0004F^2^]'
_refine_ls_weighting_scheme calc
_refine_ls_wR_factor_ref 0.062
_reflns_number_gt 2560
_reflns_number_total 4131
_reflns_threshold_expression I>2\s(I)
_cod_data_source_file b822624p.txt
_cod_data_source_block drb160
_cod_original_sg_symbol_H-M 'P 21/c'
_cod_database_code 7200827

loop_
_symmetry_equiv_pos_site_id
_symmetry_equiv_pos_as_xyz
1 x,y,z
2 -x,1/2+y,1/2-z
3 -x,-y,-z
4 x,1/2-y,1/2+z

loop_
_atom_site_label
_atom_site_fract_x
_atom_site_fract_y
_atom_site_fract_z
_atom_site_U_iso_or_equiv
_atom_site_adp_type
_atom_site_type_symbol
_atom_site_occupancy
O1A 0.5738(2) 0.8411(1) 0.8527(2) 0.0617(5) Uani O 1.0
O2A 0.4792(3) 0.5896(1) 0.4951(2) 0.0931(8) Uani O 1.0
C1A 0.4207(2) 0.7297(2) 0.7563(2) 0.0430(6) Uani C 1.0
C2A 0.5499(2) 0.7480(2) 0.8304(2) 0.0458(6) Uani C 1.0
C3A 0.6389(2) 0.7098(2) 0.7858(2) 0.0483(6) Uani C 1.0
C4A 0.6139(2) 0.6112(2) 0.7522(2) 0.0522(7) Uani C 1.0
C5A 0.4822(2) 0.5905(2) 0.6858(2) 0.0476(6) Uani C 1.0
C6A 0.4263(3) 0.6254(2) 0.5677(2) 0.0561(7) Uani C 1.0
C7A 0.4245(2) 0.7267(2) 0.5601(2) 0.0463(6) Uani C 1.0
C8A 0.3730(2) 0.7701(2) 0.6396(2) 0.0452(6) Uani C 1.0
C9A 0.4070(2) 0.6280(2) 0.7483(2) 0.0511(7) Uani C 1.0
C10A 0.7010(3) 0.5782(2) 0.7002(3) 0.085(1) Uani C 1.0
C11A 0.3788(3) 0.8715(2) 0.6340(3) 0.0694(9) Uani C 1.0
O1B 0.0456(2) 0.3388(1) 0.3754(1) 0.0565(5) Uani O 1.0
O2B 0.0931(2) -0.0038(1) 0.1817(1) 0.0545(5) Uani O 1.0
C1B -0.0595(2) 0.1967(2) 0.3261(2) 0.0520(7) Uani C 1.0
C2B 0.0536(2) 0.2451(2) 0.3987(2) 0.0456(6) Uani C 1.0
C3B 0.1652(2) 0.2044(2) 0.3901(2) 0.0449(6) Uani C 1.0
C4B 0.1725(2) 0.1025(2) 0.4066(2) 0.0506(7) Uani C 1.0
C5B 0.0539(3) 0.0537(2) 0.3432(2) 0.0525(7) Uani C 1.0
C6B 0.0119(2) 0.0462(2) 0.2183(2) 0.0504(7) Uani C 1.0
C7B -0.0120(2) 0.1364(2) 0.1603(2) 0.0515(7) Uani C 1.0
C8B -0.0921(2) 0.1963(2) 0.2001(2) 0.0541(7) Uani C 1.0
C9B -0.0470(3) 0.1002(2) 0.3682(3) 0.0649(8) Uani C 1.0
C10B 0.2815(3) 0.0645(2) 0.3883(3) 0.0654(8) Uani C 1.0
C11B -0.1034(3) 0.2890(2) 0.1481(2) 0.0705(9) Uani C 1.0
OW 0.7923(2) 0.9332(1) 0.9518(2) 0.0640(5) Uani O 1.0
H1O1A 0.5441 0.8629 0.8973 0.062 Uani H 1.0
H1O2A 0.4922 0.5336 0.4982 0.093 Uani H 0.5
HC1A 0.3715 0.7511 0.7938 0.043 Uani H 1.0
HC2A 0.5630 0.7194 0.8990 0.046 Uani H 1.0
H1C3A 0.7163 0.7144 0.8410 0.048 Uani H 1.0
H2C3A 0.6357 0.7434 0.7229 0.048 Uani H 1.0
HC4A 0.6330 0.5789 0.8193 0.052 Uani H 1.0
HC5A 0.4731 0.5273 0.6831 0.048 Uani H 1.0
HC6A 0.3454 0.6064 0.5406 0.056 Uani H 1.0
H1C7A 0.3772 0.7438 0.4869 0.046 Uani H 1.0
H2C7A 0.5038 0.7475 0.5774 0.046 Uani H 1.0
HC8A 0.2905 0.7559 0.6107 0.045 Uani H 1.0
H1C9A 0.3256 0.6130 0.7101 0.051 Uani H 1.0
H2C9A 0.4333 0.6030 0.8204 0.051 Uani H 1.0
H1C10A 0.7800 0.5936 0.7464 0.085 Uani H 1.0
H2C10A 0.6948 0.5150 0.6919 0.085 Uani H 1.0
H3C10A 0.6826 0.6053 0.6299 0.085 Uani H 1.0
H1C11A 0.3477 0.8901 0.5591 0.069 Uani H 1.0
H2C11A 0.3330 0.8972 0.6724 0.069 Uani H 1.0
H3C11A 0.4593 0.8905 0.6671 0.069 Uani H 1.0
H1O1B 0.0954 0.3678 0.4285 0.056 Uani H 1.0
H1O2B 0.0643 -0.0554 0.1605 0.054 Uani H 1.0
HC1B -0.1245 0.2228 0.3401 0.052 Uani H 1.0
HC2B 0.0593 0.2383 0.4730 0.046 Uani H 1.0
H1C3B 0.2328 0.2309 0.4448 0.045 Uani H 1.0
H2C3B 0.1663 0.2174 0.3190 0.045 Uani H 1.0
HC4B 0.1868 0.0933 0.4826 0.051 Uani H 1.0
HC5B 0.0606 -0.0053 0.3718 0.052 Uani H 1.0
HC6B -0.0615 0.0144 0.1943 0.050 Uani H 1.0
H1C7B -0.0502 0.1269 0.0832 0.052 Uani H 1.0
H2C7B 0.0619 0.1660 0.1745 0.052 Uani H 1.0
HC8B -0.1694 0.1706 0.1702 0.054 Uani H 1.0
H1C9B -0.1197 0.0690 0.3323 0.065 Uani H 1.0
H2C9B -0.0291 0.1002 0.4455 0.065 Uani H 1.0
H1C10B 0.3502 0.0981 0.4300 0.065 Uani H 1.0
H2C10B 0.2924 0.0038 0.4114 0.065 Uani H 1.0
H3C10B 0.2698 0.0680 0.3122 0.065 Uani H 1.0
H1C11B -0.1235 0.2831 0.0708 0.071 Uani H 1.0
H2C11B -0.1640 0.3217 0.1620 0.071 Uani H 1.0
H3C11B -0.0297 0.3198 0.1792 0.071 Uani H 1.0
H1OW 0.7272 0.9064 0.9167 0.064 Uani H 1.0
H2OW 0.8223 0.9529 0.9064 0.064 Uani H 1.0

loop_
_atom_site_aniso_label
_atom_site_aniso_U_11
_atom_site_aniso_U_22
_atom_site_aniso_U_33
_atom_site_aniso_U_12
_atom_site_aniso_U_13
_atom_site_aniso_U_23
_atom_site_aniso_type_symbol
O1A 0.066(1) 0.053(1) 0.068(1) -0.0105(9) 0.026(1) -0.0232(9) O
O2A 0.188(3) 0.047(1) 0.078(1) 0.006(1) 0.089(2) -0.007(1) O
C1A 0.041(1) 0.051(2) 0.042(1) -0.005(1) 0.022(1) -0.003(1) C
C2A 0.046(1) 0.047(1) 0.043(1) -0.005(1) 0.014(1) -0.004(1) C
C3A 0.040(1) 0.051(2) 0.052(2) 0.000(1) 0.015(1) 0.000(1) C
C4A 0.057(2) 0.041(1) 0.062(2) 0.006(1) 0.027(1) 0.010(1) C
C5A 0.063(2) 0.034(1) 0.049(2) -0.009(1) 0.025(1) 0.002(1) C
C6A 0.087(2) 0.041(1) 0.043(2) -0.009(1) 0.027(2) -0.003(1) C
C7A 0.063(2) 0.040(1) 0.038(1) 0.002(1) 0.020(1) 0.002(1) C
C8A 0.041(1) 0.049(2) 0.044(1) 0.003(1) 0.014(1) -0.001(1) C
C9A 0.056(2) 0.054(2) 0.050(2) -0.015(1) 0.026(1) 0.002(1) C
C10A 0.089(2) 0.054(2) 0.131(3) 0.016(2) 0.062(2) 0.000(2) C
C11A 0.089(2) 0.047(2) 0.070(2) 0.021(2) 0.026(2) 0.001(1) C
O1B 0.062(1) 0.0354(9) 0.060(1) 0.0035(8) 0.0073(9) -0.0047(8) O
O2B 0.061(1) 0.039(1) 0.071(1) -0.0086(8) 0.034(1) -0.0121(8) O
C1B 0.044(2) 0.051(2) 0.070(2) -0.003(1) 0.032(1) -0.009(1) C
C2B 0.057(2) 0.036(1) 0.045(1) 0.001(1) 0.020(1) -0.002(1) C
C3B 0.044(1) 0.040(1) 0.044(2) 0.000(1) 0.008(1) -0.001(1) C
C4B 0.063(2) 0.041(1) 0.047(2) 0.007(1) 0.018(1) 0.005(1) C
C5B 0.071(2) 0.035(1) 0.063(2) -0.005(1) 0.037(2) 0.002(1) C
C6B 0.049(2) 0.041(1) 0.067(2) -0.012(1) 0.029(1) -0.014(1) C
C7B 0.052(2) 0.048(2) 0.047(2) -0.001(1) 0.010(1) -0.008(1) C
C8B 0.039(1) 0.054(2) 0.062(2) -0.004(1) 0.008(1) -0.014(1) C
C9B 0.080(2) 0.050(2) 0.086(2) -0.015(1) 0.056(2) -0.007(2) C
C10B 0.059(2) 0.057(2) 0.069(2) 0.018(1) 0.010(2) -0.004(2) C
C11B 0.071(2) 0.062(2) 0.058(2) 0.018(2) -0.002(2) -0.004(1) C
OW 0.057(1) 0.064(1) 0.067(1) -0.0055(9) 0.018(1) 0.0113(9) O

loop_
_geom_angle_atom_site_label_1
_geom_angle_atom_site_label_2
_geom_angle_atom_site_label_3
_geom_angle
_geom_angle_site_symmetry_1
_geom_angle_site_symmetry_2
_geom_angle_site_symmetry_3
_geom_angle_publ_flag
C2A C1A C8A 118.7(2) 1_555 1_555 1_555 no
C2A C1A C9A 106.3(2) 1_555 1_555 1_555 no
C8A C1A C9A 109.3(2) 1_555 1_555 1_555 no
O1A C2A C1A 112.7(2) 1_555 1_555 1_555 no
O1A C2A C3A 109.2(2) 1_555 1_555 1_555 no
C1A C2A C3A 113.2(2) 1_555 1_555 1_555 no
C2A C3A C4A 112.4(2) 1_555 1_555 1_555 no
C3A C4A C5A 114.1(2) 1_555 1_555 1_555 no
C3A C4A C10A 110.0(2) 1_555 1_555 1_555 no
C5A C4A C10A 115.0(3) 1_555 1_555 1_555 no
C4A C5A C6A 118.9(2) 1_555 1_555 1_555 no
C4A C5A C9A 108.5(2) 1_555 1_555 1_555 no
C6A C5A C9A 106.4(2) 1_555 1_555 1_555 no
O2A C6A C5A 113.5(2) 1_555 1_555 1_555 no
O2A C6A C7A 109.4(2) 1_555 1_555 1_555 no
C5A C6A C7A 113.4(2) 1_555 1_555 1_555 no
C6A C7A C8A 112.2(2) 1_555 1_555 1_555 no
C1A C8A C7A 113.9(2) 1_555 1_555 1_555 no
C1A C8A C11A 115.5(2) 1_555 1_555 1_555 no
C7A C8A C11A 110.7(2) 1_555 1_555 1_555 no
C1A C9A C5A 109.3(2) 1_555 1_555 1_555 no
C2B C1B C8B 118.9(2) 1_555 1_555 1_555 no
C2B C1B C9B 106.0(2) 1_555 1_555 1_555 no
C8B C1B C9B 109.3(2) 1_555 1_555 1_555 no
O1B C2B C1B 110.9(2) 1_555 1_555 1_555 no
O1B C2B C3B 111.7(2) 1_555 1_555 1_555 no
C1B C2B C3B 112.3(2) 1_555 1_555 1_555 no
C2B C3B C4B 113.2(2) 1_555 1_555 1_555 no
C3B C4B C5B 113.5(2) 1_555 1_555 1_555 no
C3B C4B C10B 110.8(2) 1_555 1_555 1_555 no
C5B C4B C10B 114.9(2) 1_555 1_555 1_555 no
C4B C5B C6B 119.2(2) 1_555 1_555 1_555 no
C4B C5B C9B 108.8(2) 1_555 1_555 1_555 no
C6B C5B C9B 106.3(2) 1_555 1_555 1_555 no
O2B C6B C5B 113.0(2) 1_555 1_555 1_555 no
O2B C6B C7B 108.9(2) 1_555 1_555 1_555 no
C5B C6B C7B 113.2(2) 1_555 1_555 1_555 no
C6B C7B C8B 112.1(2) 1_555 1_555 1_555 no
C1B C8B C7B 114.5(2) 1_555 1_555 1_555 no
C1B C8B C11B 114.5(2) 1_555 1_555 1_555 no
C7B C8B C11B 110.1(2) 1_555 1_555 1_555 no
C1B C9B C5B 109.4(2) 1_555 1_555 1_555 no

loop_
_geom_bond_atom_site_label_1
_geom_bond_atom_site_label_2
_geom_bond_distance
_geom_bond_site_symmetry_1
_geom_bond_site_symmetry_2
_geom_bond_publ_flag
O1A C2A 1.430(3) 1_555 1_555 no
O2A C6A 1.424(3) 1_555 1_555 no
C1A C2A 1.527(3) 1_555 1_555 no
C1A C8A 1.539(3) 1_555 1_555 no
C1A C9A 1.529(3) 1_555 1_555 no
C2A C3A 1.506(3) 1_555 1_555 no
C3A C4A 1.535(3) 1_555 1_555 no
C4A C5A 1.536(3) 1_555 1_555 no
C4A C10A 1.524(4) 1_555 1_555 no
C5A C6A 1.528(3) 1_555 1_555 no
C5A C9A 1.528(3) 1_555 1_555 no
C6A C7A 1.517(3) 1_555 1_555 no
C7A C8A 1.530(3) 1_555 1_555 no
C8A C11A 1.520(3) 1_555 1_555 no
O1B C2B 1.430(3) 1_555 1_555 no
O2B C6B 1.442(3) 1_555 1_555 no
C1B C2B 1.527(3) 1_555 1_555 no
C1B C8B 1.541(4) 1_555 1_555 no
C1B C9B 1.531(4) 1_555 1_555 no
C2B C3B 1.517(3) 1_555 1_555 no
C3B C4B 1.537(3) 1_555 1_555 no
C4B C5B 1.547(3) 1_555 1_555 no
C4B C10B 1.527(4) 1_555 1_555 no
C5B C6B 1.521(4) 1_555 1_555 no
C5B C9B 1.535(4) 1_555 1_555 no
C6B C7B 1.521(3) 1_555 1_555 no
C7B C8B 1.538(3) 1_555 1_555 no
C8B C11B 1.526(4) 1_555 1_555 no

loop_
_geom_torsion_atom_site_label_1
_geom_torsion_atom_site_label_2
_geom_torsion_atom_site_label_3
_geom_torsion_atom_site_label_4
_geom_torsion
_geom_torsion_site_symmetry_1
_geom_torsion_site_symmetry_2
_geom_torsion_site_symmetry_3
_geom_torsion_site_symmetry_4
_geom_torsion_publ_flag
C8A C1A C2A O1A 61.0(3) 1_555 1_555 1_555 1_555 no
C8A C1A C2A C3A -63.4(3) 1_555 1_555 1_555 1_555 no
C9A C1A C2A O1A -175.4(2) 1_555 1_555 1_555 1_555 no
C9A C1A C2A C3A 60.1(3) 1_555 1_555 1_555 1_555 no
C2A C1A C8A C7A 70.8(3) 1_555 1_555 1_555 1_555 no
C2A C1A C8A C11A -58.9(3) 1_555 1_555 1_555 1_555 no
C9A C1A C8A C7A -51.2(3) 1_555 1_555 1_555 1_555 no
C9A C1A C8A C11A 179.1(2) 1_555 1_555 1_555 1_555 no
C2A C1A C9A C5A -66.8(2) 1_555 1_555 1_555 1_555 no
C8A C1A C9A C5A 62.4(3) 1_555 1_555 1_555 1_555 no
O1A C2A C3A C4A -176.1(2) 1_555 1_555 1_555 1_555 no
C1A C2A C3A C4A -49.7(3) 1_555 1_555 1_555 1_555 no
C2A C3A C4A C5A 45.1(3) 1_555 1_555 1_555 1_555 no
C2A C3A C4A C10A 176.0(2) 1_555 1_555 1_555 1_555 no
C3A C4A C5A C6A 70.2(3) 1_555 1_555 1_555 1_555 no
C3A C4A C5A C9A -51.4(3) 1_555 1_555 1_555 1_555 no
C10A C4A C5A C6A -58.2(3) 1_555 1_555 1_555 1_555 no
C10A C4A C5A C9A -179.8(2) 1_555 1_555 1_555 1_555 no
C4A C5A C6A O2A 63.0(3) 1_555 1_555 1_555 1_555 no
C4A C5A C6A C7A -62.6(3) 1_555 1_555 1_555 1_555 no
C9A C5A C6A O2A -174.3(2) 1_555 1_555 1_555 1_555 no
C9A C5A C6A C7A 60.0(3) 1_555 1_555 1_555 1_555 no
C4A C5A C9A C1A 63.0(2) 1_555 1_555 1_555 1_555 no
C6A C5A C9A C1A -66.0(2) 1_555 1_555 1_555 1_555 no
O2A C6A C7A C8A -177.8(2) 1_555 1_555 1_555 1_555 no
C5A C6A C7A C8A -49.9(3) 1_555 1_555 1_555 1_555 no
C6A C7A C8A C1A 44.9(3) 1_555 1_555 1_555 1_555 no
C6A C7A C8A C11A 177.0(2) 1_555 1_555 1_555 1_555 no
C8B C1B C2B O1B 63.4(3) 1_555 1_555 1_555 1_555 no
C8B C1B C2B C3B -62.3(3) 1_555 1_555 1_555 1_555 no
C9B C1B C2B O1B -173.2(2) 1_555 1_555 1_555 1_555 no
C9B C1B C2B C3B 61.1(3) 1_555 1_555 1_555 1_555 no
C2B C1B C8B C7B 72.1(3) 1_555 1_555 1_555 1_555 no
C2B C1B C8B C11B -56.4(3) 1_555 1_555 1_555 1_555 no
C9B C1B C8B C7B -49.7(3) 1_555 1_555 1_555 1_555 no
C9B C1B C8B C11B -178.2(2) 1_555 1_555 1_555 1_555 no
C2B C1B C9B C5B -67.7(3) 1_555 1_555 1_555 1_555 no
C8B C1B C9B C5B 61.6(3) 1_555 1_555 1_555 1_555 no
O1B C2B C3B C4B -175.9(2) 1_555 1_555 1_555 1_555 no
C1B C2B C3B C4B -50.6(3) 1_555 1_555 1_555 1_555 no
C2B C3B C4B C5B 44.7(3) 1_555 1_555 1_555 1_555 no
C2B C3B C4B C10B 175.7(2) 1_555 1_555 1_555 1_555 no
C3B C4B C5B C6B 71.8(3) 1_555 1_555 1_555 1_555 no
C3B C4B C5B C9B -50.1(3) 1_555 1_555 1_555 1_555 no
C10B C4B C5B C6B -57.1(3) 1_555 1_555 1_555 1_555 no
C10B C4B C5B C9B -179.1(2) 1_555 1_555 1_555 1_555 no
C4B C5B C6B O2B 62.2(3) 1_555 1_555 1_555 1_555 no
C4B C5B C6B C7B -62.2(3) 1_555 1_555 1_555 1_555 no
C9B C5B C6B O2B -174.6(2) 1_555 1_555 1_555 1_555 no
C9B C5B C6B C7B 61.0(3) 1_555 1_555 1_555 1_555 no
C4B C5B C9B C1B 62.7(3) 1_555 1_555 1_555 1_555 no
C6B C5B C9B C1B -66.8(3) 1_555 1_555 1_555 1_555 no
O2B C6B C7B C8B -176.5(2) 1_555 1_555 1_555 1_555 no
C5B C6B C7B C8B -50.0(3) 1_555 1_555 1_555 1_555 no
C6B C7B C8B C1B 43.7(3) 1_555 1_555 1_555 1_555 no
C6B C7B C8B C11B 174.5(2) 1_555 1_555 1_555 1_555 no
